data_2222529
loop_
_publ_author_name
'Zeng, Wu-Lan'
'Jian, Fang-Fang'

_publ_section_title
;
 2-(1<i>H</i>-Benzotriazol-1-yl)-1-(2-fluorobenzoyl)ethyl
 4-methylbenzoate
;
_journal_coeditor_code AT2823
_journal_issue 8
_journal_name_full 'Acta Crystallographica Section E'
_journal_page_first o2036
_journal_paper_doi 10.1107/S1600536809029481
_journal_volume 65
_journal_year 2009
_chemical_formula_iupac 'C23 H18 F N3 O3'
_chemical_formula_moiety 'C23 H18 F N3 O3'
_chemical_formula_sum 'C23 H18 F N3 O3'
_chemical_formula_weight 403.40
_chemical_name_systematic
;
2-(1<i>H</i>-Benzotriazol-1-yl)-1-(2-fluorobenzoyl)ethyl 4-methylbenzoate
;
_space_group_IT_number 15
_symmetry_cell_setting monoclinic
_symmetry_space_group_name_Hall '-C 2yc'
_symmetry_space_group_name_H-M 'C 1 2/c 1'
_atom_sites_solution_hydrogens geom
_atom_sites_solution_primary direct
_atom_sites_solution_secondary difmap
_cell_angle_alpha 90.00
_cell_angle_beta 107.12(3)
_cell_angle_gamma 90.00
_cell_formula_units_Z 8
_cell_length_a 20.478(4)
_cell_length_b 19.570(4)
_cell_length_c 9.969(2)
_cell_measurement_reflns_used 3992
_cell_measurement_temperature 293(2)
_cell_measurement_theta_max 25.02
_cell_measurement_theta_min 2.08
_cell_volume 3818.1(15)
_computing_cell_refinement 'SAINT (Bruker, 1997)'
_computing_data_collection 'SMART (Bruker, 1997)'
_computing_data_reduction 'SAINT (Bruker, 1997)'
_computing_molecular_graphics 'SHELXTL (Sheldrick, 2008)'
_computing_publication_material 'SHELXTL (Sheldrick, 2008)'
_computing_structure_refinement 'SHELXL97 (Sheldrick, 2008)'
_computing_structure_solution 'SHELXS97 (Sheldrick, 2008)'
_diffrn_ambient_temperature 293(2)
_diffrn_measured_fraction_theta_full 0.999
_diffrn_measured_fraction_theta_max 0.999
_diffrn_measurement_device_type 'Bruker SMART CCD'
_diffrn_measurement_method \w
_diffrn_radiation_monochromator graphite
_diffrn_radiation_source 'fine-focus sealed tube'
_diffrn_radiation_type MoK\a
_diffrn_radiation_wavelength 0.71073
_diffrn_reflns_av_R_equivalents 0.0578
_diffrn_reflns_av_sigmaI/netI 0.0399
_diffrn_reflns_limit_h_max 24
_diffrn_reflns_limit_h_min -24
_diffrn_reflns_limit_k_max 23
_diffrn_reflns_limit_k_min -23
_diffrn_reflns_limit_l_max 11
_diffrn_reflns_limit_l_min -11
_diffrn_reflns_number 19476
_diffrn_reflns_theta_full 25.02
_diffrn_reflns_theta_max 25.02
_diffrn_reflns_theta_min 2.08
_diffrn_standards_decay_% 0
_diffrn_standards_interval_count 0
_diffrn_standards_interval_time 0
_diffrn_standards_number 0
_exptl_absorpt_coefficient_mu 0.101
_exptl_absorpt_correction_T_max 0.9980
_exptl_absorpt_correction_T_min 0.9899
_exptl_absorpt_correction_type multi-scan
_exptl_absorpt_process_details '(SADABS; Bruker, 1997)'
_exptl_crystal_colour colourless
_exptl_crystal_density_diffrn 1.404
_exptl_crystal_density_method 'not measured'
_exptl_crystal_description block
_exptl_crystal_F_000 1680
_exptl_crystal_size_max 0.10
_exptl_crystal_size_mid 0.06
_exptl_crystal_size_min 0.02
_refine_diff_density_max 0.375
_refine_diff_density_min -0.265
_refine_ls_extinction_coef 0.0028(6)
_refine_ls_extinction_expression Fc^*^=kFc[1+0.001xFc^2^\l^3^/sin(2\q)]^-1/4^
_refine_ls_extinction_method 'SHELXL97 (Sheldrick, 2008)'
_refine_ls_goodness_of_fit_ref 1.084
_refine_ls_hydrogen_treatment constr
_refine_ls_matrix_type full
_refine_ls_number_parameters 282
_refine_ls_number_reflns 3368
_refine_ls_number_restraints 2
_refine_ls_restrained_S_all 1.089
_refine_ls_R_factor_all 0.0828
_refine_ls_R_factor_gt 0.0643
_refine_ls_shift/su_max 0.031
_refine_ls_shift/su_mean 0.007
_refine_ls_structure_factor_coef Fsqd
_refine_ls_weighting_details 'calc w=1/[\s^2^(Fo^2^)+(0.0959P)^2^+1.3136P] where P=(Fo^2^+2Fc^2^)/3'
_refine_ls_weighting_scheme calc
_refine_ls_wR_factor_gt 0.1641
_refine_ls_wR_factor_ref 0.1773
_reflns_number_gt 2698
_reflns_number_total 3368
_reflns_threshold_expression I>2\s(I)
_cod_data_source_file at2823.cif
_cod_data_source_block I
_cod_original_cell_volume 3818.0(13)
_cod_original_sg_symbol_H-M 'C 2/c'
_cod_database_code 2222529
_cod_database_fobs_code 2222529

loop_
_symmetry_equiv_pos_as_xyz
'x, y, z'
'-x, y, -z+1/2'
'x+1/2, y+1/2, z'
'-x+1/2, y+1/2, -z+1/2'
'-x, -y, -z'
'x, -y, z-1/2'
'-x+1/2, -y+1/2, -z'
'x+1/2, -y+1/2, z-1/2'

loop_
_atom_site_type_symbol
_atom_site_label
_atom_site_fract_x
_atom_site_fract_y
_atom_site_fract_z
_atom_site_U_iso_or_equiv
_atom_site_adp_type
_atom_site_calc_flag
_atom_site_refinement_flags
_atom_site_occupancy
_atom_site_disorder_assembly
_atom_site_disorder_group
F F1 0.46661(19) 0.21126(19) 0.3054(4) 0.0709(10) Uani d PD 0.50 . .
F F1' 0.24580(17) 0.2535(2) 0.3171(4) 0.0717(12) Uani d PD 0.50 . .
O O1 0.29447(10) 0.12509(10) 0.30001(18) 0.0462(5) Uani d . 1 . .
O O2 0.35449(9) 0.05690(8) 0.13268(16) 0.0371(5) Uani d . 1 . .
O O3 0.43939(11) 0.06667(10) 0.3332(2) 0.0622(7) Uani d . 1 . .
N N1 0.23322(11) 0.12861(10) -0.02778(19) 0.0326(5) Uani d . 1 . .
N N2 0.19010(12) 0.17037(10) 0.0132(2) 0.0378(5) Uani d . 1 . .
N N3 0.13058(12) 0.14092(11) -0.0135(2) 0.0401(6) Uani d . 1 . .
C C1 0.41929(16) 0.25100(14) 0.3243(3) 0.0452(7) Uani d D 1 . .
H H1A 0.4518 0.2210 0.3024 0.054 Uiso d PR 0.50 . .
C C2 0.44099(19) 0.31500(17) 0.3776(3) 0.0602(9) Uani d . 1 . .
H H2 0.4862 0.3286 0.3936 0.072 Uiso calc R 1 . .
C C3 0.3935(2) 0.35812(16) 0.4063(3) 0.0649(10) Uani d . 1 . .
H H3 0.4064 0.4018 0.4405 0.078 Uiso calc R 1 . .
C C4 0.3281(2) 0.33705(15) 0.3850(3) 0.0603(9) Uani d . 1 . .
H H4 0.2964 0.3662 0.4053 0.072 Uiso calc R 1 . .
C C5 0.30868(16) 0.27283(14) 0.3337(3) 0.0487(8) Uani d D 1 . .
H H5A 0.2624 0.2585 0.3204 0.058 Uiso d PR 0.50 . .
C C6 0.35371(14) 0.22830(13) 0.3012(2) 0.0367(6) Uani d . 1 . .
C C7 0.33146(13) 0.15790(13) 0.2505(2) 0.0349(6) Uani d . 1 . .
C C8 0.35328(14) 0.12962(12) 0.1289(2) 0.0358(6) Uani d . 1 . .
H H8 0.3989 0.1469 0.1339 0.043 Uiso calc R 1 . .
C C9 0.30282(13) 0.15017(12) -0.0110(2) 0.0365(6) Uani d . 1 . .
H H9A 0.3036 0.1995 -0.0199 0.044 Uiso calc R 1 . .
H H9B 0.3178 0.1307 -0.0864 0.044 Uiso calc R 1 . .
C C10 0.20015(13) 0.07007(12) -0.0843(2) 0.0312(6) Uani d . 1 . .
C C11 0.21918(14) 0.01290(12) -0.1472(2) 0.0361(6) Uani d . 1 . .
H H11 0.2632 0.0075 -0.1538 0.043 Uiso calc R 1 . .
C C12 0.16911(14) -0.03490(13) -0.1989(3) 0.0397(7) Uani d . 1 . .
H H12 0.1795 -0.0740 -0.2417 0.048 Uiso calc R 1 . .
C C13 0.10262(14) -0.02655(14) -0.1889(3) 0.0435(7) Uani d . 1 . .
H H13 0.0701 -0.0600 -0.2261 0.052 Uiso calc R 1 . .
C C14 0.08430(14) 0.02928(14) -0.1262(3) 0.0418(7) Uani d . 1 . .
H H14 0.0403 0.0342 -0.1187 0.050 Uiso calc R 1 . .
C C15 0.13458(13) 0.07866(12) -0.0740(2) 0.0341(6) Uani d . 1 . .
C C16 0.40188(14) 0.03020(14) 0.2459(3) 0.0439(7) Uani d . 1 . .
C C17 0.40226(13) -0.04463(13) 0.2469(2) 0.0382(6) Uani d . 1 . .
C C18 0.36063(14) -0.08304(13) 0.1382(3) 0.0391(6) Uani d . 1 . .
H H18 0.3305 -0.0613 0.0618 0.047 Uiso calc R 1 . .
C C19 0.36382(15) -0.15284(13) 0.1430(3) 0.0397(6) Uani d . 1 . .
H H19 0.3358 -0.1781 0.0692 0.048 Uiso calc R 1 . .
C C20 0.40830(14) -0.18695(14) 0.2562(3) 0.0418(7) Uani d . 1 . .
C C21 0.44946(15) -0.14802(15) 0.3646(3) 0.0448(7) Uani d . 1 . .
H H21 0.4795 -0.1697 0.4412 0.054 Uiso calc R 1 . .
C C22 0.44658(14) -0.07813(14) 0.3607(3) 0.0449(7) Uani d . 1 . .
H H22 0.4745 -0.0529 0.4346 0.054 Uiso calc R 1 . .
C C23 0.41090(17) -0.26339(14) 0.2594(3) 0.0553(8) Uani d . 1 . .
H H23A 0.4499 -0.2781 0.3338 0.083 Uiso calc R 1 . .
H H23B 0.4145 -0.2801 0.1714 0.083 Uiso calc R 1 . .
H H23C 0.3700 -0.2809 0.2751 0.083 Uiso calc R 1 . .

loop_
_atom_site_aniso_label
_atom_site_aniso_U_11
_atom_site_aniso_U_22
_atom_site_aniso_U_33
_atom_site_aniso_U_12
_atom_site_aniso_U_13
_atom_site_aniso_U_23
F1 0.056(2) 0.074(2) 0.086(3) -0.018(2) 0.027(2) -0.013(2)
F1' 0.034(2) 0.099(3) 0.070(2) 0.0195(19) -0.0037(17) -0.037(2)
O1 0.0466(12) 0.0547(12) 0.0385(10) -0.0151(9) 0.0143(9) -0.0042(9)
O2 0.0374(10) 0.0336(9) 0.0341(9) 0.0032(8) 0.0012(8) -0.0012(7)
O3 0.0624(15) 0.0522(12) 0.0512(13) 0.0025(11) -0.0156(11) -0.0096(10)
N1 0.0364(12) 0.0303(11) 0.0287(11) 0.0038(9) 0.0059(9) 0.0007(8)
N2 0.0453(14) 0.0351(11) 0.0301(11) 0.0105(10) 0.0065(10) -0.0004(9)
N3 0.0426(14) 0.0419(13) 0.0333(12) 0.0087(10) 0.0069(10) -0.0014(9)
C1 0.0571(19) 0.0436(16) 0.0391(15) -0.0061(14) 0.0209(14) 0.0011(12)
C2 0.078(2) 0.060(2) 0.0430(17) -0.0303(18) 0.0181(16) 0.0019(14)
C3 0.113(3) 0.0395(17) 0.0376(17) -0.0130(19) 0.0156(19) 0.0022(13)
C4 0.089(3) 0.0447(17) 0.0426(17) 0.0191(18) 0.0129(17) -0.0022(14)
C5 0.057(2) 0.0470(17) 0.0339(14) 0.0092(14) 0.0009(13) -0.0034(12)
C6 0.0462(17) 0.0371(14) 0.0244(12) -0.0004(12) 0.0069(11) 0.0021(10)
C7 0.0308(14) 0.0422(14) 0.0285(12) -0.0025(11) 0.0039(11) 0.0057(11)
C8 0.0369(15) 0.0328(13) 0.0361(14) -0.0027(11) 0.0082(12) -0.0007(11)
C9 0.0429(16) 0.0329(13) 0.0321(13) -0.0008(11) 0.0082(12) 0.0018(10)
C10 0.0348(14) 0.0309(13) 0.0245(12) 0.0034(10) 0.0034(10) 0.0022(10)
C11 0.0377(15) 0.0378(14) 0.0314(13) 0.0071(11) 0.0079(11) -0.0006(11)
C12 0.0440(17) 0.0340(14) 0.0365(14) 0.0032(11) 0.0046(12) -0.0061(11)
C13 0.0387(16) 0.0416(15) 0.0413(15) -0.0038(12) -0.0020(12) -0.0023(12)
C14 0.0334(15) 0.0512(17) 0.0378(14) 0.0042(12) 0.0058(12) 0.0023(12)
C15 0.0370(15) 0.0344(13) 0.0268(12) 0.0075(11) 0.0029(11) 0.0016(10)
C16 0.0405(16) 0.0475(16) 0.0356(15) 0.0056(13) -0.0012(13) -0.0016(12)
C17 0.0388(15) 0.0419(15) 0.0310(13) 0.0085(12) 0.0058(11) -0.0004(11)
C18 0.0425(16) 0.0430(15) 0.0285(13) 0.0082(12) 0.0055(12) 0.0028(11)
C19 0.0514(17) 0.0407(15) 0.0268(13) 0.0093(12) 0.0110(12) -0.0001(11)
C20 0.0509(18) 0.0456(16) 0.0364(14) 0.0138(13) 0.0244(13) 0.0071(12)
C21 0.0438(17) 0.0564(18) 0.0339(14) 0.0192(14) 0.0109(13) 0.0098(13)
C22 0.0388(16) 0.0559(18) 0.0347(14) 0.0100(13) 0.0025(12) 0.0005(12)
C23 0.072(2) 0.0493(17) 0.0518(17) 0.0197(15) 0.0292(16) 0.0130(14)

loop_
_atom_type_symbol
_atom_type_description
_atom_type_scat_dispersion_real
_atom_type_scat_dispersion_imag
_atom_type_scat_source
C C 0.0033 0.0016 'International Tables Vol C Tables 4.2.6.8 and 6.1.1.4'
H H 0.0000 0.0000 'International Tables Vol C Tables 4.2.6.8 and 6.1.1.4'
N N 0.0061 0.0033 'International Tables Vol C Tables 4.2.6.8 and 6.1.1.4'
O O 0.0106 0.0060 'International Tables Vol C Tables 4.2.6.8 and 6.1.1.4'
F F 0.0171 0.0103 'International Tables Vol C Tables 4.2.6.8 and 6.1.1.4'

loop_
_geom_angle_atom_site_label_1
_geom_angle_atom_site_label_2
_geom_angle_atom_site_label_3
_geom_angle_site_symmetry_1
_geom_angle_site_symmetry_3
_geom_angle
_geom_angle_publ_flag
C1 F1 H1A . . 13.4 ?
C5 F1' H5A . . 1.9 ?
C16 O2 C8 . . 114.16(19) ?
N2 N1 C10 . . 110.1(2) ?
N2 N1 C9 . . 119.8(2) ?
C10 N1 C9 . . 130.1(2) ?
N3 N2 N1 . . 109.03(19) ?
N2 N3 C15 . . 108.0(2) ?
F1 C1 C6 . . 121.2(3) ?
F1 C1 C2 . . 115.4(3) ?
C6 C1 C2 . . 123.2(3) ?
F1 C1 H1A . . 4.9 ?
C6 C1 H1A . . 118.4 ?
C2 C1 H1A . . 118.4 ?
C3 C2 C1 . . 117.9(3) ?
C3 C2 H2 . . 121.1 ?
C1 C2 H2 . . 121.1 ?
C4 C3 C2 . . 120.3(3) ?
C4 C3 H3 . . 119.8 ?
C2 C3 H3 . . 119.8 ?
C3 C4 C5 . . 120.1(3) ?
C3 C4 H4 . . 119.9 ?
C5 C4 H4 . . 119.9 ?
F1' C5 C4 . . 118.7(3) ?
F1' C5 C6 . . 119.5(3) ?
C4 C5 C6 . . 121.8(3) ?
F1' C5 H5A . . 0.7 ?
C4 C5 H5A . . 119.1 ?
C6 C5 H5A . . 119.1 ?
C1 C6 C5 . . 116.6(3) ?
C1 C6 C7 . . 122.9(2) ?
C5 C6 C7 . . 120.4(3) ?
O1 C7 C6 . . 121.3(2) ?
O1 C7 C8 . . 120.2(2) ?
C6 C7 C8 . . 118.4(2) ?
O2 C8 C7 . . 110.6(2) ?
O2 C8 C9 . . 106.83(19) ?
C7 C8 C9 . . 110.8(2) ?
O2 C8 H8 . . 109.5 ?
C7 C8 H8 . . 109.5 ?
C9 C8 H8 . . 109.5 ?
N1 C9 C8 . . 114.0(2) ?
N1 C9 H9A . . 108.7 ?
C8 C9 H9A . . 108.7 ?
N1 C9 H9B . . 108.7 ?
C8 C9 H9B . . 108.7 ?
H9A C9 H9B . . 107.6 ?
N1 C10 C15 . . 104.0(2) ?
N1 C10 C11 . . 133.5(2) ?
C15 C10 C11 . . 122.4(2) ?
C12 C11 C10 . . 116.1(2) ?
C12 C11 H11 . . 122.0 ?
C10 C11 H11 . . 122.0 ?
C11 C12 C13 . . 121.9(2) ?
C11 C12 H12 . . 119.1 ?
C13 C12 H12 . . 119.1 ?
C14 C13 C12 . . 121.9(3) ?
C14 C13 H13 . . 119.0 ?
C12 C13 H13 . . 119.0 ?
C13 C14 C15 . . 116.9(3) ?
C13 C14 H14 . . 121.5 ?
C15 C14 H14 . . 121.5 ?
N3 C15 C10 . . 108.9(2) ?
N3 C15 C14 . . 130.2(2) ?
C10 C15 C14 . . 120.8(2) ?
O3 C16 O2 . . 121.2(2) ?
O3 C16 C17 . . 125.7(2) ?
O2 C16 C17 . . 113.1(2) ?
C18 C17 C22 . . 119.0(2) ?
C18 C17 C16 . . 122.4(2) ?
C22 C17 C16 . . 118.6(2) ?
C19 C18 C17 . . 120.1(2) ?
C19 C18 H18 . . 119.9 ?
C17 C18 H18 . . 119.9 ?
C18 C19 C20 . . 121.3(2) ?
C18 C19 H19 . . 119.3 ?
C20 C19 H19 . . 119.4 ?
C21 C20 C19 . . 118.0(2) ?
C21 C20 C23 . . 121.5(3) ?
C19 C20 C23 . . 120.4(3) ?
C22 C21 C20 . . 121.0(2) ?
C22 C21 H21 . . 119.5 ?
C20 C21 H21 . . 119.5 ?
C21 C22 C17 . . 120.4(3) ?
C21 C22 H22 . . 119.8 ?
C17 C22 H22 . . 119.8 ?
C20 C23 H23A . . 109.5 ?
C20 C23 H23B . . 109.5 ?
H23A C23 H23B . . 109.5 ?
C20 C23 H23C . . 109.5 ?
H23A C23 H23C . . 109.5 ?
H23B C23 H23C . . 109.5 ?

loop_
_geom_bond_atom_site_label_1
_geom_bond_atom_site_label_2
_geom_bond_site_symmetry_2
_geom_bond_distance
_geom_bond_publ_flag
F1 C1 . 1.298(4) ?
F1 H1A . 0.3515 ?
F1' C5 . 1.305(4) ?
F1' H5A . 0.3449 ?
O1 C7 . 1.204(3) ?
O2 C16 . 1.358(3) ?
O2 C8 . 1.424(3) ?
O3 C16 . 1.209(3) ?
N1 N2 . 1.352(3) ?
N1 C10 . 1.365(3) ?
N1 C9 . 1.448(3) ?
N2 N3 . 1.303(3) ?
N3 C15 . 1.373(3) ?
C1 C6 . 1.368(4) ?
C1 C2 . 1.382(4) ?
C1 H1A . 0.9599 ?
C2 C3 . 1.379(5) ?
C2 H2 . 0.9300 ?
C3 C4 . 1.357(5) ?
C3 H3 . 0.9300 ?
C4 C5 . 1.371(4) ?
C4 H4 . 0.9300 ?
C5 C6 . 1.375(4) ?
C5 H5A . 0.9601 ?
C6 C7 . 1.492(4) ?
C7 C8 . 1.515(3) ?
C8 C9 . 1.525(3) ?
C8 H8 . 0.9800 ?
C9 H9A . 0.9700 ?
C9 H9B . 0.9700 ?
C10 C15 . 1.387(3) ?
C10 C11 . 1.393(3) ?
C11 C12 . 1.371(4) ?
C11 H11 . 0.9300 ?
C12 C13 . 1.403(4) ?
C12 H12 . 0.9300 ?
C13 C14 . 1.365(4) ?
C13 H13 . 0.9300 ?
C14 C15 . 1.396(4) ?
C14 H14 . 0.9300 ?
C16 C17 . 1.465(4) ?
C17 C18 . 1.387(4) ?
C17 C22 . 1.390(4) ?
C18 C19 . 1.368(3) ?
C18 H18 . 0.9300 ?
C19 C20 . 1.394(4) ?
C19 H19 . 0.9300 ?
C20 C21 . 1.386(4) ?
C20 C23 . 1.497(4) ?
C21 C22 . 1.369(4) ?
C21 H21 . 0.9300 ?
C22 H22 . 0.9300 ?
C23 H23A . 0.9600 ?
C23 H23B . 0.9600 ?
C23 H23C . 0.9600 ?

loop_
_geom_hbond_atom_site_label_D
_geom_hbond_atom_site_label_H
_geom_hbond_atom_site_label_A
_geom_hbond_site_symmetry_A
_geom_hbond_distance_DH
_geom_hbond_distance_HA
_geom_hbond_distance_DA
_geom_hbond_angle_DHA
_geom_hbond_publ_flag
C8 H8 F1 . 0.9800 2.2400 2.938(5) 127.00 yes
C9 H9A N2 7_555 0.9700 2.5500 3.515(3) 174.00 yes
C12 H12 O1 6_555 0.9300 2.4800 3.118(4) 126.00 yes
C18 H18 O2 . 0.9300 2.4300 2.741(3) 100.00 yes
C22 H22 O3 5_656 0.9300 2.4800 3.259(4) 142.00 yes
C23 H23C F1' 4_545 0.9600 2.3700 3.090(5) 131.00 yes

loop_
_geom_torsion_atom_site_label_1
_geom_torsion_atom_site_label_2
_geom_torsion_atom_site_label_3
_geom_torsion_atom_site_label_4
_geom_torsion_site_symmetry_1
_geom_torsion_site_symmetry_2
_geom_torsion_site_symmetry_3
_geom_torsion_site_symmetry_4
_geom_torsion
_geom_torsion_publ_flag
C10 N1 N2 N3 . . . . 0.5(2) ?
C9 N1 N2 N3 . . . . 179.16(19) ?
N1 N2 N3 C15 . . . . -0.3(2) ?
F1 C1 C2 C3 . . . . -176.8(3) ?
C6 C1 C2 C3 . . . . -1.2(4) ?
C1 C2 C3 C4 . . . . 1.3(4) ?
C2 C3 C4 C5 . . . . -0.5(4) ?
C3 C4 C5 F1' . . . . 178.6(3) ?
C3 C4 C5 C6 . . . . -0.6(4) ?
F1 C1 C6 C5 . . . . 175.6(3) ?
C2 C1 C6 C5 . . . . 0.1(4) ?
F1 C1 C6 C7 . . . . -1.4(4) ?
C2 C1 C6 C7 . . . . -176.8(2) ?
F1' C5 C6 C1 . . . . -178.4(3) ?
C4 C5 C6 C1 . . . . 0.8(4) ?
F1' C5 C6 C7 . . . . -1.4(4) ?
C4 C5 C6 C7 . . . . 177.8(2) ?
C1 C6 C7 O1 . . . . 137.2(3) ?
C5 C6 C7 O1 . . . . -39.6(4) ?
C1 C6 C7 C8 . . . . -46.1(3) ?
C5 C6 C7 C8 . . . . 137.1(2) ?
C16 O2 C8 C7 . . . . -65.0(3) ?
C16 O2 C8 C9 . . . . 174.4(2) ?
O1 C7 C8 O2 . . . . -28.4(3) ?
C6 C7 C8 O2 . . . . 154.9(2) ?
O1 C7 C8 C9 . . . . 89.9(3) ?
C6 C7 C8 C9 . . . . -86.8(3) ?
N2 N1 C9 C8 . . . . 90.5(3) ?
C10 N1 C9 C8 . . . . -91.1(3) ?
O2 C8 C9 N1 . . . . 63.0(3) ?
C7 C8 C9 N1 . . . . -57.5(3) ?
N2 N1 C10 C15 . . . . -0.4(2) ?
C9 N1 C10 C15 . . . . -178.9(2) ?
N2 N1 C10 C11 . . . . 176.5(2) ?
C9 N1 C10 C11 . . . . -2.0(4) ?
N1 C10 C11 C12 . . . . -176.5(2) ?
C15 C10 C11 C12 . . . . -0.1(3) ?
C10 C11 C12 C13 . . . . 0.1(4) ?
C11 C12 C13 C14 . . . . -0.6(4) ?
C12 C13 C14 C15 . . . . 1.0(4) ?
N2 N3 C15 C10 . . . . 0.0(3) ?
N2 N3 C15 C14 . . . . -177.3(2) ?
N1 C10 C15 N3 . . . . 0.2(2) ?
C11 C10 C15 N3 . . . . -177.1(2) ?
N1 C10 C15 C14 . . . . 177.9(2) ?
C11 C10 C15 C14 . . . . 0.5(4) ?
C13 C14 C15 N3 . . . . 176.1(2) ?
C13 C14 C15 C10 . . . . -1.0(4) ?
C8 O2 C16 O3 . . . . -0.7(4) ?
C8 O2 C16 C17 . . . . -179.7(2) ?
O3 C16 C17 C18 . . . . -175.6(3) ?
O2 C16 C17 C18 . . . . 3.4(4) ?
O3 C16 C17 C22 . . . . 3.7(4) ?
O2 C16 C17 C22 . . . . -177.3(2) ?
C22 C17 C18 C19 . . . . -0.5(4) ?
C16 C17 C18 C19 . . . . 178.8(2) ?
C17 C18 C19 C20 . . . . 0.2(4) ?
C18 C19 C20 C21 . . . . 0.0(4) ?
C18 C19 C20 C23 . . . . 179.9(3) ?
C19 C20 C21 C22 . . . . 0.0(4) ?
C23 C20 C21 C22 . . . . -179.9(3) ?
C20 C21 C22 C17 . . . . -0.3(4) ?
C18 C17 C22 C21 . . . . 0.5(4) ?
C16 C17 C22 C21 . . . . -178.8(2) ?
